data_7024569
loop_
_publ_author_name
'Yue, Nancy L. S.'
'Jennings, Michael C.'
'Puddephatt, Richard J.'

_publ_section_title
;
 Dynamic ring-opening polymerization of silver(I) complexes with
 bis(amidopyridine) ligands.
;
_journal_issue 5
_journal_name_full 'Dalton transactions (Cambridge, England : 2003)'
_journal_page_first 1273
_journal_page_last 1281
_journal_paper_doi 10.1039/b918615h
_journal_volume 39
_journal_year 2010
_chemical_formula_sum 'C27 H28 Ag Cl2 F3 N4 O4'
_chemical_formula_weight 708.30
_chemical_name_systematic
;
?
;
_space_group_IT_number 2
_symmetry_cell_setting triclinic
_symmetry_space_group_name_Hall '-P 1'
_symmetry_space_group_name_H-M 'P -1'
_atom_sites_solution_hydrogens geom
_atom_sites_solution_primary Patterson
_atom_sites_solution_secondary difmap
_audit_creation_method SHELXL-97
_cell_angle_alpha 67.884(2)
_cell_angle_beta 77.113(3)
_cell_angle_gamma 74.065(3)
_cell_formula_units_Z 2
_cell_length_a 10.7192(4)
_cell_length_b 12.2831(7)
_cell_length_c 13.4164(7)
_cell_measurement_reflns_used 5443
_cell_measurement_temperature 150(2)
_cell_measurement_theta_max 25.03
_cell_measurement_theta_min 2.76
_cell_volume 1559.35(14)
_computing_cell_refinement 'Nonius DENZO'
_computing_data_collection 'Nonius COLLECT'
_computing_data_reduction 'Nonius DENZO'
_computing_molecular_graphics 'Bruker SHELXTL'
_computing_publication_material 'Bruker SHELXTL'
_computing_structure_refinement 'SHELXL-97 (Sheldrick, 1997)'
_computing_structure_solution 'SHELXS-97 (Sheldrick, 1990)'
_diffrn_ambient_temperature 150(2)
_diffrn_measured_fraction_theta_full 0.990
_diffrn_measured_fraction_theta_max 0.990
_diffrn_measurement_device_type 'Nonius Kappa-CCD'
_diffrn_measurement_method 'phi/omega scans'
_diffrn_radiation_monochromator graphite
_diffrn_radiation_source 'fine-focus sealed tube'
_diffrn_radiation_type MoK\a
_diffrn_radiation_wavelength 0.71073
_diffrn_reflns_av_R_equivalents 0.043
_diffrn_reflns_av_sigmaI/netI 0.0538
_diffrn_reflns_limit_h_max 12
_diffrn_reflns_limit_h_min -12
_diffrn_reflns_limit_k_max 14
_diffrn_reflns_limit_k_min -14
_diffrn_reflns_limit_l_max 15
_diffrn_reflns_limit_l_min -15
_diffrn_reflns_number 16542
_diffrn_reflns_theta_full 25.03
_diffrn_reflns_theta_max 25.03
_diffrn_reflns_theta_min 2.76
_exptl_absorpt_coefficient_mu 0.873
_exptl_absorpt_correction_T_max 0.9785
_exptl_absorpt_correction_T_min 0.7355
_exptl_absorpt_correction_type integration
_exptl_crystal_colour colourless
_exptl_crystal_density_diffrn 1.509
_exptl_crystal_density_method 'not measured'
_exptl_crystal_description plate
_exptl_crystal_F_000 716
_exptl_crystal_size_max 0.38
_exptl_crystal_size_mid 0.28
_exptl_crystal_size_min 0.03
_platon_squeeze_details ' ?'
_refine_diff_density_max 0.463
_refine_diff_density_min -0.509
_refine_diff_density_rms 0.079
_refine_ls_extinction_method none
_refine_ls_goodness_of_fit_ref 1.123
_refine_ls_hydrogen_treatment constr
_refine_ls_matrix_type full
_refine_ls_number_parameters 415
_refine_ls_number_reflns 5443
_refine_ls_number_restraints 4
_refine_ls_restrained_S_all 1.124
_refine_ls_R_factor_all 0.0536
_refine_ls_R_factor_gt 0.0384
_refine_ls_shift/su_max 0.006
_refine_ls_shift/su_mean 0.001
_refine_ls_structure_factor_coef Fsqd
_refine_ls_weighting_details 'calc w=1/[\s^2^(Fo^2^)+(0.0442P)^2^+0.0000P] where P=(Fo^2^+2Fc^2^)/3'
_refine_ls_weighting_scheme calc
_refine_ls_wR_factor_gt 0.0895
_refine_ls_wR_factor_ref 0.0939
_reflns_number_gt 4329
_reflns_number_total 5443
_reflns_threshold_expression >2sigma(I)
_cod_data_source_file b918615h.txt
_cod_data_source_block 04082
_cod_depositor_comments
;
The following automatic conversions were performed:

'_symmetry_cell_setting' value 'Triclinic' changed to 'triclinic'
according to /home/saulius/struct/CIF-dictionaries/cif_core.dic
dictionary named 'cif_core.dic' version 2.4.2 from 2011-04-26.

Automatic conversion script
Id: cif_fix_values 1891 2012-01-12 08:04:46Z andrius 
;
_cod_original_cell_volume 1559.35(13)
_cod_original_sg_symbol_H-M P-1
_cod_database_code 7024569

loop_
_symmetry_equiv_pos_as_xyz
'x, y, z'
'-x, -y, -z'

loop_
_atom_site_label
_atom_site_type_symbol
_atom_site_fract_x
_atom_site_fract_y
_atom_site_fract_z
_atom_site_U_iso_or_equiv
_atom_site_adp_type
_atom_site_occupancy
_atom_site_symmetry_multiplicity
_atom_site_calc_flag
_atom_site_refinement_flags
_atom_site_disorder_assembly
_atom_site_disorder_group
Ag Ag 0.45388(2) 0.33454(2) -0.66143(2) 0.02762(11) Uani 1 1 d . . .
N1 N 0.3844(3) 0.4998(2) -0.7894(2) 0.0272(7) Uani 1 1 d . . .
C2 C 0.4645(3) 0.5555(3) -0.8741(3) 0.0351(9) Uani 1 1 d . . .
H2A H 0.5557 0.5218 -0.8781 0.042 Uiso 1 1 calc R . .
C3 C 0.4203(3) 0.6592(3) -0.9556(3) 0.0318(9) Uani 1 1 d . . .
H3A H 0.4810 0.6964 -1.0132 0.038 Uiso 1 1 calc R . .
C4 C 0.2878(3) 0.7094(3) -0.9539(3) 0.0241(8) Uani 1 1 d . . .
C5 C 0.2046(3) 0.6511(3) -0.8661(3) 0.0320(9) Uani 1 1 d . . .
H5A H 0.1128 0.6820 -0.8609 0.038 Uiso 1 1 calc R . .
C6 C 0.2557(3) 0.5493(3) -0.7879(3) 0.0334(9) Uani 1 1 d . . .
H6A H 0.1971 0.5112 -0.7288 0.040 Uiso 1 1 calc R . .
C7 C 0.2330(3) 0.8211(3) -1.0420(3) 0.0240(8) Uani 1 1 d . . .
H7A H 0.1696 0.8776 -1.0087 0.029 Uiso 1 1 calc R . .
H7B H 0.3048 0.8614 -1.0873 0.029 Uiso 1 1 calc R . .
N8 N 0.1677(2) 0.7917(2) -1.1104(2) 0.0240(6) Uani 1 1 d . . .
H8A H 0.0816 0.8083 -1.1039 0.029 Uiso 1 1 calc R . .
C9 C 0.2370(3) 0.7400(3) -1.1826(3) 0.0229(8) Uani 1 1 d . . .
O10 O 0.3586(2) 0.7208(2) -1.19831(19) 0.0322(6) Uani 1 1 d . . .
C11 C 0.1633(3) 0.7018(3) -1.2415(2) 0.0208(7) Uani 1 1 d . . .
C12 C 0.0305(3) 0.7538(3) -1.2504(2) 0.0223(7) Uani 1 1 d . . .
H12A H -0.0125 0.8170 -1.2223 0.027 Uiso 1 1 calc R . .
C13 C -0.0374(3) 0.7123(3) -1.3005(2) 0.0212(7) Uani 1 1 d . . .
C14 C 0.0270(3) 0.6232(3) -1.3448(2) 0.0231(7) Uani 1 1 d . . .
H14A H -0.0200 0.5975 -1.3812 0.028 Uiso 1 1 calc R . .
C15 C 0.1594(3) 0.5701(3) -1.3373(3) 0.0249(8) Uani 1 1 d . A .
C16 C 0.2239(3) 0.6117(3) -1.2848(2) 0.0217(7) Uani 1 1 d . . .
H16A H 0.3138 0.5768 -1.2782 0.026 Uiso 1 1 calc R . .
C17 C -0.1817(3) 0.7603(3) -1.3049(3) 0.0223(8) Uani 1 1 d . . .
O18 O -0.2383(2) 0.7422(2) -1.36609(18) 0.0280(6) Uani 1 1 d . . .
N19 N -0.2453(2) 0.8231(2) -1.2389(2) 0.0237(6) Uani 1 1 d . . .
H19A H -0.2017 0.8330 -1.1957 0.028 Uiso 1 1 calc R . .
C20 C -0.3854(3) 0.8754(3) -1.2374(3) 0.0258(8) Uani 1 1 d . . .
H20A H -0.4180 0.8999 -1.1722 0.031 Uiso 1 1 calc R . .
H20B H -0.4318 0.8134 -1.2314 0.031 Uiso 1 1 calc R . .
C21 C -0.4180(3) 0.9841(3) -1.3379(3) 0.0233(7) Uani 1 1 d . . .
C22 C -0.3273(3) 1.0489(3) -1.4061(3) 0.0290(8) Uani 1 1 d . . .
H22A H -0.2386 1.0249 -1.3931 0.035 Uiso 1 1 calc R . .
C23 C -0.3657(3) 1.1484(3) -1.4931(3) 0.0292(8) Uani 1 1 d . . .
H23A H -0.3015 1.1919 -1.5390 0.035 Uiso 1 1 calc R . .
N24 N -0.4888(2) 1.1874(2) -1.5167(2) 0.0241(6) Uani 1 1 d . . .
C25 C -0.5777(3) 1.1230(3) -1.4495(3) 0.0242(8) Uani 1 1 d . . .
H25A H -0.6656 1.1478 -1.4648 0.029 Uiso 1 1 calc R . .
C26 C -0.5467(3) 1.0243(3) -1.3612(3) 0.0232(7) Uani 1 1 d . . .
H26A H -0.6126 0.9830 -1.3155 0.028 Uiso 1 1 calc R . .
C27 C 0.2289(3) 0.4717(3) -1.3851(3) 0.0350(9) Uani 1 1 d . . .
C28A C 0.2367(8) 0.5169(9) -1.5048(6) 0.066(2) Uani 0.60 1 d P A 1
H28A H 0.1540 0.5178 -1.5251 0.099 Uiso 0.60 1 calc PR A 1
H28B H 0.3084 0.4643 -1.5351 0.099 Uiso 0.60 1 calc PR A 1
H28C H 0.2528 0.5987 -1.5336 0.099 Uiso 0.60 1 calc PR A 1
C29A C 0.1452(6) 0.3683(7) -1.3391(8) 0.060(2) Uani 0.60 1 d P A 1
H29A H 0.0824 0.3791 -1.2764 0.090 Uiso 0.60 1 calc PR A 1
H29B H 0.2043 0.2893 -1.3170 0.090 Uiso 0.60 1 calc PR A 1
H29C H 0.0979 0.3736 -1.3959 0.090 Uiso 0.60 1 calc PR A 1
C30A C 0.3664(7) 0.4098(8) -1.3519(8) 0.050(2) Uani 0.60 1 d P A 1
H30A H 0.3588 0.3484 -1.2797 0.075 Uiso 0.60 1 calc PR A 1
H30B H 0.4095 0.4697 -1.3500 0.075 Uiso 0.60 1 calc PR A 1
H30C H 0.4185 0.3718 -1.4047 0.075 Uiso 0.60 1 calc PR A 1
C28B C 0.2878(17) 0.3653(12) -1.3014(12) 0.086(5) Uani 0.40 1 d P A 2
H28D H 0.2188 0.3335 -1.2449 0.129 Uiso 0.40 1 calc PR A 2
H28E H 0.3471 0.3869 -1.2693 0.129 Uiso 0.40 1 calc PR A 2
H28F H 0.3372 0.3040 -1.3338 0.129 Uiso 0.40 1 calc PR A 2
C29B C 0.3474(12) 0.5181(13) -1.4731(11) 0.076(4) Uani 0.40 1 d P A 2
H29D H 0.3659 0.5861 -1.4617 0.113 Uiso 0.40 1 calc PR A 2
H29E H 0.3235 0.5438 -1.5462 0.113 Uiso 0.40 1 calc PR A 2
H29F H 0.4254 0.4528 -1.4654 0.113 Uiso 0.40 1 calc PR A 2
C30B C 0.1494(11) 0.4442(11) -1.4471(10) 0.056(3) Uani 0.40 1 d P A 2
H30D H 0.2035 0.3832 -1.4783 0.084 Uiso 0.40 1 calc PR A 2
H30E H 0.1178 0.5175 -1.5056 0.084 Uiso 0.40 1 calc PR A 2
H30F H 0.0745 0.4137 -1.3983 0.084 Uiso 0.40 1 calc PR A 2
C51 C -0.0007(5) 0.9037(5) -0.7291(4) 0.0694(15) Uani 0.45 1 d PD B 1
H51A H -0.0180 0.9811 -0.7891 0.083 Uiso 0.45 1 calc PR B 1
H51B H -0.0401 0.8464 -0.7414 0.083 Uiso 0.45 1 calc PR B 1
Cl52 Cl 0.1692(5) 0.8488(5) -0.7349(4) 0.1122(16) Uani 0.45 1 d PD B 1
Cl53 Cl -0.0753(8) 0.9248(9) -0.6129(8) 0.143(4) Uani 0.45 1 d PD B 1
C54 C -0.0007(5) 0.9037(5) -0.7291(4) 0.0694(15) Uani 0.55 1 d PD C 2
H54A H -0.0494 0.8697 -0.7608 0.083 Uiso 0.55 1 calc PR C 2
H54B H 0.0343 0.9701 -0.7878 0.083 Uiso 0.55 1 calc PR C 2
Cl55 Cl 0.1267(3) 0.7927(3) -0.6666(4) 0.0971(11) Uani 0.55 1 d PD C 2
Cl56 Cl -0.1057(4) 0.9571(4) -0.6264(4) 0.0538(8) Uani 0.55 1 d PD C 2
O31 O 0.0899(3) 1.1473(3) -1.0837(2) 0.0641(9) Uani 1 1 d . . .
O32 O 0.1202(2) 1.1452(3) -0.9255(2) 0.0499(8) Uani 1 1 d . . .
C33 C 0.1563(3) 1.1356(3) -1.0155(3) 0.0323(9) Uani 1 1 d . . .
C34 C 0.3061(3) 1.1020(4) -1.0432(3) 0.0351(9) Uani 1 1 d . . .
F35 F 0.3471(2) 1.0890(3) -1.1395(2) 0.0625(7) Uani 1 1 d . . .
F36 F 0.3632(2) 1.1853(2) -1.0408(2) 0.0636(7) Uani 1 1 d . . .
F37 F 0.3562(2) 0.9996(2) -0.9710(2) 0.0622(7) Uani 1 1 d . . .

loop_
_atom_site_aniso_label
_atom_site_aniso_U_11
_atom_site_aniso_U_22
_atom_site_aniso_U_33
_atom_site_aniso_U_23
_atom_site_aniso_U_13
_atom_site_aniso_U_12
Ag 0.02608(15) 0.02751(17) 0.02434(15) -0.00251(11) -0.00806(10) -0.00301(10)
N1 0.0277(15) 0.0274(17) 0.0227(15) -0.0038(13) -0.0048(12) -0.0053(12)
C2 0.0188(17) 0.045(2) 0.033(2) -0.0036(18) -0.0070(15) -0.0035(15)
C3 0.0268(18) 0.031(2) 0.0299(19) 0.0005(16) -0.0041(15) -0.0097(15)
C4 0.0300(18) 0.0220(19) 0.0244(18) -0.0061(15) -0.0126(14) -0.0073(14)
C5 0.0192(17) 0.039(2) 0.0298(19) -0.0081(17) -0.0036(14) 0.0013(15)
C6 0.0243(18) 0.035(2) 0.0281(19) 0.0005(17) -0.0004(15) -0.0042(15)
C7 0.0272(17) 0.0197(18) 0.0271(18) -0.0071(14) -0.0094(14) -0.0047(14)
N8 0.0193(13) 0.0282(17) 0.0251(15) -0.0089(13) -0.0078(12) -0.0024(11)
C9 0.0224(18) 0.0197(18) 0.0237(17) -0.0023(15) -0.0069(14) -0.0040(13)
O10 0.0157(12) 0.0458(16) 0.0389(14) -0.0210(12) -0.0023(10) -0.0042(10)
C11 0.0183(15) 0.0227(18) 0.0183(16) -0.0018(14) -0.0040(13) -0.0053(13)
C12 0.0215(16) 0.0235(19) 0.0215(17) -0.0088(14) -0.0020(13) -0.0030(13)
C13 0.0186(16) 0.0222(18) 0.0163(16) 0.0005(14) -0.0031(13) -0.0035(13)
C14 0.0202(16) 0.0291(19) 0.0212(17) -0.0073(15) -0.0041(13) -0.0079(14)
C15 0.0261(17) 0.0254(19) 0.0216(17) -0.0057(15) -0.0031(14) -0.0061(14)
C16 0.0114(15) 0.0265(19) 0.0209(16) -0.0036(14) -0.0011(12) -0.0011(13)
C17 0.0214(16) 0.0211(18) 0.0193(17) 0.0010(14) -0.0058(14) -0.0052(13)
O18 0.0246(12) 0.0337(14) 0.0277(13) -0.0095(11) -0.0118(10) -0.0039(10)
N19 0.0183(13) 0.0273(16) 0.0227(14) -0.0061(13) -0.0064(11) -0.0006(12)
C20 0.0176(16) 0.029(2) 0.0251(17) -0.0054(15) -0.0069(13) 0.0010(14)
C21 0.0207(16) 0.0257(19) 0.0239(17) -0.0105(15) -0.0048(13) -0.0013(14)
C22 0.0186(16) 0.031(2) 0.033(2) -0.0033(17) -0.0094(14) -0.0044(14)
C23 0.0213(17) 0.027(2) 0.034(2) -0.0031(16) -0.0033(15) -0.0070(14)
N24 0.0243(14) 0.0223(16) 0.0245(15) -0.0061(12) -0.0092(12) -0.0006(12)
C25 0.0196(16) 0.028(2) 0.0247(18) -0.0097(15) -0.0043(14) -0.0021(14)
C26 0.0217(16) 0.0275(19) 0.0209(17) -0.0084(15) -0.0051(13) -0.0039(14)
C27 0.0261(18) 0.039(2) 0.045(2) -0.0262(19) -0.0023(16) 0.0004(16)
C28A 0.056(5) 0.093(7) 0.043(4) -0.039(5) -0.001(4) 0.010(5)
C29A 0.036(4) 0.046(5) 0.116(8) -0.057(5) 0.006(4) -0.007(3)
C30A 0.032(4) 0.060(6) 0.072(6) -0.048(5) -0.006(4) 0.006(4)
C28B 0.127(14) 0.054(10) 0.083(11) -0.053(9) -0.056(10) 0.047(9)
C29B 0.065(8) 0.090(11) 0.087(10) -0.068(9) 0.044(7) -0.029(7)
C30B 0.057(7) 0.050(7) 0.066(8) -0.024(6) -0.011(6) -0.010(6)
C51 0.086(4) 0.059(3) 0.069(3) -0.015(3) -0.021(3) -0.024(3)
Cl52 0.123(4) 0.127(4) 0.121(4) -0.077(3) -0.010(3) -0.035(3)
Cl53 0.136(7) 0.215(10) 0.095(5) -0.062(6) 0.012(4) -0.070(6)
C54 0.086(4) 0.059(3) 0.069(3) -0.015(3) -0.021(3) -0.024(3)
Cl55 0.084(2) 0.074(2) 0.151(4) -0.063(2) -0.048(2) 0.0150(16)
Cl56 0.0460(14) 0.0519(14) 0.0534(17) -0.0034(12) 0.0074(12) -0.0259(12)
O31 0.0414(16) 0.100(3) 0.0547(19) -0.0353(18) -0.0194(15) 0.0021(16)
O32 0.0316(14) 0.083(2) 0.0461(18) -0.0398(16) 0.0014(13) -0.0097(14)
C33 0.0263(18) 0.037(2) 0.034(2) -0.0142(18) -0.0063(17) -0.0016(16)
C34 0.035(2) 0.041(2) 0.036(2) -0.0210(19) 0.0001(17) -0.0103(18)
F35 0.0509(14) 0.093(2) 0.0555(16) -0.0472(15) 0.0166(12) -0.0208(14)
F36 0.0473(14) 0.0727(19) 0.091(2) -0.0481(16) 0.0079(13) -0.0297(13)
F37 0.0325(12) 0.0620(17) 0.0783(18) -0.0159(15) -0.0180(12) 0.0091(11)

loop_
_atom_type_symbol
_atom_type_description
_atom_type_scat_dispersion_real
_atom_type_scat_dispersion_imag
_atom_type_scat_source
C C 0.0033 0.0016 'International Tables Vol C Tables 4.2.6.8 and 6.1.1.4'
H H 0.0000 0.0000 'International Tables Vol C Tables 4.2.6.8 and 6.1.1.4'
N N 0.0061 0.0033 'International Tables Vol C Tables 4.2.6.8 and 6.1.1.4'
O O 0.0106 0.0060 'International Tables Vol C Tables 4.2.6.8 and 6.1.1.4'
F F 0.0171 0.0103 'International Tables Vol C Tables 4.2.6.8 and 6.1.1.4'
Cl Cl 0.1484 0.1585 'International Tables Vol C Tables 4.2.6.8 and 6.1.1.4'
Ag Ag -0.8971 1.1015 'International Tables Vol C Tables 4.2.6.8 and 6.1.1.4'

loop_
_geom_angle_atom_site_label_1
_geom_angle_atom_site_label_2
_geom_angle_atom_site_label_3
_geom_angle
_geom_angle_site_symmetry_1
_geom_angle_site_symmetry_3
N24 Ag N1 170.65(11) 1_646 .
N24 Ag O10 99.40(9) 1_646 2_663
N1 Ag O10 88.38(9) . 2_663
C2 N1 C6 116.6(3) . .
C2 N1 Ag 123.0(2) . .
C6 N1 Ag 120.4(2) . .
N1 C2 C3 123.0(3) . .
C2 C3 C4 120.2(3) . .
C3 C4 C5 116.8(3) . .
C3 C4 C7 122.8(3) . .
C5 C4 C7 120.4(3) . .
C6 C5 C4 119.6(3) . .
N1 C6 C5 123.8(3) . .
N8 C7 C4 110.9(3) . .
C9 N8 C7 120.8(3) . .
O10 C9 N8 121.6(3) . .
O10 C9 C11 120.9(3) . .
N8 C9 C11 117.5(3) . .
C9 O10 Ag 138.4(2) . 2_663
C16 C11 C12 119.0(3) . .
C16 C11 C9 120.3(3) . .
C12 C11 C9 120.6(3) . .
C13 C12 C11 119.5(3) . .
C14 C13 C12 120.0(3) . .
C14 C13 C17 119.2(3) . .
C12 C13 C17 120.8(3) . .
C13 C14 C15 121.6(3) . .
C16 C15 C14 116.9(3) . .
C16 C15 C27 121.7(3) . .
C14 C15 C27 121.3(3) . .
C11 C16 C15 122.9(3) . .
O18 C17 N19 122.1(3) . .
O18 C17 C13 121.3(3) . .
N19 C17 C13 116.6(3) . .
C17 N19 C20 121.4(3) . .
N19 C20 C21 113.2(2) . .
C22 C21 C26 117.4(3) . .
C22 C21 C20 123.3(3) . .
C26 C21 C20 119.3(3) . .
C23 C22 C21 119.6(3) . .
N24 C23 C22 123.5(3) . .
C23 N24 C25 116.6(3) . .
C23 N24 Ag 123.5(2) . 1_464
C25 N24 Ag 119.63(19) . 1_464
N24 C25 C26 122.9(3) . .
C25 C26 C21 119.9(3) . .
C28B C27 C28A 137.5(7) . .
C28B C27 C30B 113.0(8) . .
C28A C27 C30B 55.1(6) . .
C28B C27 C15 109.9(6) . .
C28A C27 C15 111.6(4) . .
C30B C27 C15 115.2(5) . .
C28B C27 C30A 42.5(7) . .
C28A C27 C30A 109.9(5) . .
C30B C27 C30A 131.0(6) . .
C15 C27 C30A 113.5(4) . .
C28B C27 C29B 106.2(9) . .
C28A C27 C29B 52.0(6) . .
C30B C27 C29B 104.2(8) . .
C15 C27 C29B 107.6(5) . .
C30A C27 C29B 64.8(6) . .
C28B C27 C29A 67.2(8) . .
C28A C27 C29A 107.3(6) . .
C30B C27 C29A 53.4(5) . .
C15 C27 C29A 108.3(4) . .
C30A C27 C29A 106.0(5) . .
C29B C27 C29A 143.5(6) . .
Cl53 C51 Cl52 114.9(4) . .
O32 C33 O31 128.8(3) . .
O32 C33 C34 113.9(3) . .
O31 C33 C34 117.3(4) . .
F35 C34 F37 106.5(3) . .
F35 C34 F36 106.7(3) . .
F37 C34 F36 106.1(3) . .
F35 C34 C33 114.8(3) . .
F37 C34 C33 111.1(3) . .
F36 C34 C33 111.1(3) . .

loop_
_geom_bond_atom_site_label_1
_geom_bond_atom_site_label_2
_geom_bond_distance
_geom_bond_site_symmetry_2
Ag N24 2.167(2) 1_646
Ag N1 2.177(3) .
Ag O10 2.563(2) 2_663
N1 C2 1.341(4) .
N1 C6 1.345(4) .
C2 C3 1.376(5) .
C3 C4 1.383(5) .
C4 C5 1.394(4) .
C4 C7 1.507(4) .
C5 C6 1.362(5) .
C7 N8 1.462(4) .
N8 C9 1.332(4) .
C9 O10 1.243(4) .
C9 C11 1.494(4) .
O10 Ag 2.563(2) 2_663
C11 C16 1.380(5) .
C11 C12 1.402(4) .
C12 C13 1.387(4) .
C13 C14 1.385(5) .
C13 C17 1.503(4) .
C14 C15 1.399(4) .
C15 C16 1.386(5) .
C15 C27 1.517(5) .
C17 O18 1.236(4) .
C17 N19 1.340(4) .
N19 C20 1.462(4) .
C20 C21 1.524(4) .
C21 C22 1.377(4) .
C21 C26 1.394(4) .
C22 C23 1.375(4) .
C23 N24 1.341(4) .
N24 C25 1.356(4) .
N24 Ag 2.167(2) 1_464
C25 C26 1.363(4) .
C27 C28B 1.458(13) .
C27 C28A 1.480(8) .
C27 C30B 1.490(12) .
C27 C30A 1.540(8) .
C27 C29B 1.598(11) .
C27 C29A 1.608(7) .
C51 Cl53 1.664(11) .
C51 Cl52 1.756(7) .
O31 C33 1.224(4) .
O32 C33 1.223(4) .
C33 C34 1.540(5) .
C34 F35 1.323(4) .
C34 F37 1.324(4) .
C34 F36 1.341(4) .

loop_
_geom_hbond_atom_site_label_D
_geom_hbond_atom_site_label_H
_geom_hbond_atom_site_label_A
_geom_hbond_distance_DH
_geom_hbond_distance_HA
_geom_hbond_distance_DA
_geom_hbond_angle_DHA
_geom_hbond_site_symmetry_A
N8 H8A O32 0.88 2.07 2.943(3) 173.4 2_573
N19 H19A O32 0.88 2.14 3.012(4) 171.9 2_573

loop_
_platon_squeeze_void_nr
_platon_squeeze_void_average_x
_platon_squeeze_void_average_y
_platon_squeeze_void_average_z
_platon_squeeze_void_volume
_platon_squeeze_void_count_electrons
1 0.000 0.500 1.000 111.1 36.5
